data_7108761
loop_
_publ_author_name
'Fabrice Pointillart'
'Boris Le Guennic'
'Stephane Golhen'
'Olivier Cador'
'Olivier Maury'
'Lahcene Ouahab'

_publ_section_title
;
 A redox-active luminescent ytterbium based single molecule magnet
;
_journal_name_full Chem.Commun.
_journal_page_first 615
_journal_paper_doi 10.1039/c2cc37635k
_journal_volume 49
_journal_year 2013
_chemical_formula_sum 'C79.5 H57 Cl3 F12 N4 O16 S28 Yb2'
_chemical_formula_weight 2902.40
_chemical_name_systematic
;
?
;
_space_group_IT_number 2
_symmetry_cell_setting triclinic
_symmetry_space_group_name_Hall '-P 1'
_symmetry_space_group_name_H-M 'P -1'
_atom_sites_solution_hydrogens geom
_atom_sites_solution_primary direct
_atom_sites_solution_secondary difmap
_audit_creation_method SHELXL-97
_cell_angle_alpha 97.135(2)
_cell_angle_beta 95.251(2)
_cell_angle_gamma 96.738(2)
_cell_formula_units_Z 1
_cell_length_a 11.5275(5)
_cell_length_b 13.2193(5)
_cell_length_c 19.2725(8)
_cell_measurement_reflns_used 5285
_cell_measurement_temperature 150(2)
_cell_measurement_theta_max 25.84
_cell_measurement_theta_min 2.24
_cell_volume 2877.2(2)
_computing_cell_refinement 'Bruker SMART (Bruker, 2002)'
_computing_data_collection 'Bruker SAINT (Bruker, 2002)'
_computing_data_reduction 'Bruker SAINT (Bruker, 2002)'
_computing_structure_refinement 'SHELXL-97 (Sheldrick, 1997)'
_computing_structure_solution 'SIR-97 (Altomare al, 1999)'
_diffrn_ambient_temperature 150(2)
_diffrn_detector 'CCD plate'
_diffrn_measured_fraction_theta_full 0.975
_diffrn_measured_fraction_theta_max 0.975
_diffrn_measurement_device_type 'APEXII, Bruker-AXS'
_diffrn_measurement_method 'CCD rotation images, thin slices'
_diffrn_radiation_monochromator graphite
_diffrn_radiation_source 'fine-focus sealed tube'
_diffrn_radiation_type MoK\a
_diffrn_radiation_wavelength 0.71073
_diffrn_reflns_av_R_equivalents 0.0389
_diffrn_reflns_av_sigmaI/netI 0.0537
_diffrn_reflns_limit_h_max 9
_diffrn_reflns_limit_h_min -14
_diffrn_reflns_limit_k_max 16
_diffrn_reflns_limit_k_min -17
_diffrn_reflns_limit_l_max 25
_diffrn_reflns_limit_l_min -25
_diffrn_reflns_number 33842
_diffrn_reflns_theta_full 27.52
_diffrn_reflns_theta_max 27.52
_diffrn_reflns_theta_min 1.07
_exptl_absorpt_coefficient_mu 2.269
_exptl_absorpt_correction_type none
_exptl_crystal_colour orange
_exptl_crystal_density_diffrn 1.675
_exptl_crystal_density_method 'not measured'
_exptl_crystal_description board
_exptl_crystal_F_000 1437
_exptl_crystal_size_max 0.55
_exptl_crystal_size_mid 0.12
_exptl_crystal_size_min 0.07
_refine_diff_density_max 2.381
_refine_diff_density_min -1.992
_refine_diff_density_rms 0.291
_refine_ls_extinction_method none
_refine_ls_goodness_of_fit_ref 1.107
_refine_ls_hydrogen_treatment constr
_refine_ls_matrix_type full
_refine_ls_number_parameters 724
_refine_ls_number_reflns 12888
_refine_ls_number_restraints 0
_refine_ls_restrained_S_all 1.107
_refine_ls_R_factor_all 0.0743
_refine_ls_R_factor_gt 0.0519
_refine_ls_shift/su_max 0.001
_refine_ls_shift/su_mean 0.000
_refine_ls_structure_factor_coef Fsqd
_refine_ls_weighting_details 'calc w=1/[\s^2^(Fo^2^)+(0.0972P)^2^+6.8736P] where P=(Fo^2^+2Fc^2^)/3'
_refine_ls_weighting_scheme calc
_refine_ls_wR_factor_gt 0.1436
_refine_ls_wR_factor_ref 0.1717
_reflns_number_gt 10244
_reflns_number_total 12888
_reflns_threshold_expression >2sigma(I)
_cod_data_source_file c2cc37635k.txt
_cod_data_source_block part
_cod_original_sg_symbol_H-M P-1
_cod_original_formula_sum 'C79.50 H57 Cl3 F12 N4 O16 S28 Yb2'
_cod_database_code 7108761

loop_
_symmetry_equiv_pos_as_xyz
'x, y, z'
'-x, -y, -z'

loop_
_atom_site_label
_atom_site_type_symbol
_atom_site_fract_x
_atom_site_fract_y
_atom_site_fract_z
_atom_site_U_iso_or_equiv
_atom_site_adp_type
_atom_site_occupancy
_atom_site_symmetry_multiplicity
_atom_site_calc_flag
_atom_site_refinement_flags
_atom_site_disorder_assembly
_atom_site_disorder_group
Yb1 Yb 0.34625(2) 0.507734(18) 0.032894(13) 0.02389(10) Uani 1 1 d . . .
O1 O 0.1497(4) 0.5136(3) 0.0258(2) 0.0294(9) Uani 1 1 d . . .
N1 N 0.1009(4) 0.5931(4) 0.0550(3) 0.0300(11) Uani 1 1 d . . .
C1 C 0.0928(6) 0.6061(5) 0.1249(4) 0.0355(15) Uani 1 1 d . . .
H1 H 0.1233 0.5601 0.1538 0.043 Uiso 1 1 calc R . .
C2 C 0.0399(7) 0.6865(6) 0.1534(4) 0.0461(18) Uani 1 1 d . . .
H2 H 0.0342 0.6969 0.2025 0.055 Uiso 1 1 calc R . .
C3 C -0.0053(6) 0.7528(6) 0.1107(4) 0.0467(18) Uani 1 1 d . . .
H3 H -0.0435 0.8075 0.1308 0.056 Uiso 1 1 calc R . .
C4 C 0.0043(6) 0.7404(6) 0.0409(5) 0.0450(18) Uani 1 1 d . . .
H4 H -0.0256 0.7867 0.0120 0.054 Uiso 1 1 calc R . .
C5 C 0.0594(5) 0.6576(5) 0.0115(4) 0.0323(14) Uani 1 1 d . . .
N2 N 0.0806(5) 0.6343(4) -0.0575(3) 0.0344(12) Uani 1 1 d . . .
H2N H 0.1017 0.5732 -0.0694 0.041 Uiso 1 1 calc R . .
O8 O 0.0339(5) 0.7783(4) -0.1013(3) 0.0515(14) Uani 1 1 d . . .
C6 C 0.0726(6) 0.6949(5) -0.1089(4) 0.0353(15) Uani 1 1 d . . .
C7 C 0.1072(6) 0.6538(5) -0.1755(4) 0.0379(16) Uani 1 1 d . . .
C8 C 0.1336(7) 0.5595(5) -0.1964(4) 0.0415(17) Uani 1 1 d . . .
H8 H 0.1314 0.5089 -0.1654 0.050 Uiso 1 1 calc R . .
C9 C 0.1807(7) 0.6616(6) -0.2967(4) 0.0472(18) Uani 1 1 d . . .
C10 C 0.2385(8) 0.6944(7) -0.3473(5) 0.054(2) Uani 1 1 d . . .
C11 C 0.3695(9) 0.8106(11) -0.4146(6) 0.078(3) Uani 1 1 d . . .
C12 C 0.447(3) 1.0144(16) -0.3686(15) 0.28(2) Uani 1 1 d . . .
H12A H 0.4818 1.0810 -0.3798 0.426 Uiso 1 1 calc R . .
H12C H 0.4981 0.9928 -0.3312 0.426 Uiso 1 1 calc R . .
H12B H 0.3695 1.0207 -0.3529 0.426 Uiso 1 1 calc R . .
C13 C 0.3959(10) 0.7186(12) -0.4330(6) 0.086(4) Uani 1 1 d . . .
C14 C 0.5844(18) 0.609(2) -0.4423(11) 0.222(15) Uani 1 1 d . . .
H14A H 0.6458 0.5858 -0.4702 0.334 Uiso 1 1 calc R . .
H14B H 0.5341 0.5484 -0.4319 0.334 Uiso 1 1 calc R . .
H14C H 0.6209 0.6495 -0.3981 0.334 Uiso 1 1 calc R . .
S1 S 0.1716(2) 0.53137(16) -0.28069(11) 0.0551(6) Uani 1 1 d . . .
S2 S 0.11084(19) 0.74033(16) -0.23883(12) 0.0507(5) Uani 1 1 d . . .
S3 S 0.3110(3) 0.6153(3) -0.40401(14) 0.0835(9) Uani 1 1 d . . .
S4 S 0.2514(2) 0.8235(2) -0.36272(13) 0.0635(6) Uani 1 1 d . . .
S5 S 0.4965(4) 0.6863(5) -0.4914(2) 0.155(2) Uani 1 1 d . . .
S6 S 0.4328(4) 0.9215(4) -0.4448(3) 0.1313(17) Uani 1 1 d . . .
O2 O 0.4596(3) 0.4515(3) -0.0668(2) 0.0264(9) Uani 1 1 d . . .
O3 O 0.2658(4) 0.4276(3) -0.0835(2) 0.0287(9) Uani 1 1 d . . .
C15 C 0.3624(5) 0.4196(4) -0.1066(3) 0.0255(12) Uani 1 1 d . . .
C16 C 0.3648(5) 0.3730(5) -0.1800(3) 0.0286(13) Uani 1 1 d . . .
C17 C 0.4528(6) 0.3861(6) -0.2200(3) 0.0387(16) Uani 1 1 d . B .
H17 H 0.5272 0.4223 -0.2007 0.046 Uiso 1 1 calc R A 1
C18 C 0.2764(9) 0.2925(8) -0.3037(4) 0.068(3) Uani 1 1 d . . .
C19 C 0.1898(9) 0.2765(8) -0.3585(5) 0.038(2) Uani 0.690(3) 1 d P B 1
C20 C 0.0714(10) 0.2940(10) -0.4749(6) 0.049(3) Uani 0.690(3) 1 d P B 1
C21 C 0.0990(17) 0.4351(13) -0.5678(8) 0.084(5) Uani 0.690(3) 1 d P B 1
H21A H 0.0857 0.4500 -0.6163 0.126 Uiso 0.690(3) 1 calc PR B 1
H21B H 0.1836 0.4446 -0.5529 0.126 Uiso 0.690(3) 1 calc PR B 1
H21C H 0.0605 0.4819 -0.5368 0.126 Uiso 0.690(3) 1 calc PR B 1
C22 C -0.0104(10) 0.2794(9) -0.4305(5) 0.045(3) Uani 0.690(3) 1 d P B 1
C23 C -0.2183(15) 0.2923(16) -0.3692(8) 0.085(5) Uani 0.690(3) 1 d P B 1
H23A H -0.3039 0.2898 -0.3771 0.127 Uiso 0.690(3) 1 calc PR B 1
H23C H -0.1840 0.3598 -0.3441 0.127 Uiso 0.690(3) 1 calc PR B 1
H23B H -0.1988 0.2386 -0.3411 0.127 Uiso 0.690(3) 1 calc PR B 1
S7 S 0.23183(16) 0.30237(15) -0.22012(9) 0.0412(4) Uani 1 1 d . B 1
S8 S 0.42707(19) 0.33526(19) -0.30747(10) 0.0539(5) Uani 1 1 d . B 1
S9 S 0.0403(2) 0.2448(2) -0.34904(13) 0.0425(7) Uani 0.690(3) 1 d P B 1
S10 S 0.2181(3) 0.2765(3) -0.44632(14) 0.0532(8) Uani 0.690(3) 1 d P B 1
S11 S -0.1589(3) 0.2714(3) -0.45405(17) 0.0616(9) Uani 0.690(3) 1 d P B 1
S12 S 0.0408(3) 0.3085(3) -0.56360(16) 0.0689(11) Uani 0.690(3) 1 d P B 1
C19M C 0.254(3) 0.195(2) -0.3625(12) 0.049(6) Uani 0.310(3) 1 d P B 2
C20M C 0.203(3) 0.084(2) -0.4845(15) 0.058(7) Uani 0.310(3) 1 d P . 2
C21M C 0.2686(17) 0.1183(14) -0.6455(9) 0.047(6) Uiso 0.310(3) 1 d P B 2
H21D H 0.2722 0.0740 -0.6898 0.070 Uiso 0.310(3) 1 calc PR B 2
H21E H 0.3461 0.1574 -0.6298 0.070 Uiso 0.310(3) 1 calc PR B 2
H21F H 0.2111 0.1660 -0.6528 0.070 Uiso 0.310(3) 1 calc PR B 2
C22M C 0.1183(17) 0.0538(14) -0.4466(9) 0.073(10) Uani 0.310(3) 1 d PR . 2
C23M C -0.0910(17) 0.0198(14) -0.4836(9) 0.16(3) Uani 0.310(3) 1 d PR B 2
H23D H -0.1645 -0.0258 -0.4993 0.239 Uiso 0.310(3) 1 calc PR B 2
H23E H -0.0760 0.0670 -0.5181 0.239 Uiso 0.310(3) 1 calc PR B 2
H23F H -0.0974 0.0594 -0.4380 0.239 Uiso 0.310(3) 1 calc PR B 2
S10M S 0.3187(8) 0.1755(7) -0.4408(4) 0.065(2) Uani 0.310(3) 1 d P B 2
S9M S 0.1255(7) 0.1141(6) -0.3575(4) 0.060(2) Uani 0.310(3) 1 d P B 2
S11M S 0.0015(8) -0.0388(6) -0.4771(4) 0.061(2) Uani 0.310(3) 1 d P . 2
S12M S 0.2182(8) 0.0276(6) -0.5690(4) 0.062(2) Uani 0.310(3) 1 d P . 2
O4 O 0.3355(4) 0.3342(3) 0.0279(2) 0.0325(10) Uani 1 1 d . . .
O5 O 0.3192(4) 0.4701(3) 0.1429(2) 0.0323(10) Uani 1 1 d . . .
C24 C 0.2152(11) 0.0144(8) -0.0669(8) 0.092(4) Uani 1 1 d . . .
H24 H 0.2081 -0.0346 -0.1081 0.110 Uiso 1 1 calc R . .
C25 C 0.1714(10) -0.0055(8) -0.0059(8) 0.080(3) Uani 1 1 d . . .
H25 H 0.1301 -0.0700 -0.0003 0.097 Uiso 1 1 calc R . .
C26 C 0.1917(7) 0.0736(5) 0.0445(5) 0.0470(19) Uani 1 1 d . . .
H26 H 0.1667 0.0716 0.0899 0.056 Uiso 1 1 calc R . .
C27 C 0.2558(6) 0.1635(5) 0.0238(4) 0.0425(17) Uani 1 1 d . . .
C28 C 0.2856(6) 0.2677(5) 0.0600(4) 0.0353(15) Uani 1 1 d . . .
C29 C 0.2583(6) 0.2903(6) 0.1312(4) 0.0403(16) Uani 1 1 d . . .
H29 H 0.2237 0.2367 0.1543 0.048 Uiso 1 1 calc R . .
C30 C 0.2812(6) 0.3859(6) 0.1649(4) 0.0371(15) Uani 1 1 d . . .
C31 C 0.2578(8) 0.4035(7) 0.2428(4) 0.054(2) Uani 1 1 d . . .
S13 S 0.2847(2) 0.13741(17) -0.06095(13) 0.0590(6) Uani 1 1 d . . .
F1 F 0.2271(6) 0.3186(5) 0.2689(3) 0.0817(19) Uani 1 1 d . . .
F3 F 0.1716(6) 0.4631(5) 0.2505(3) 0.0806(18) Uani 1 1 d . . .
F2 F 0.3527(5) 0.4531(5) 0.2830(2) 0.0768(17) Uani 1 1 d . . .
O6 O 0.3444(4) 0.6608(3) 0.1010(2) 0.0307(9) Uani 1 1 d . . .
O7 O 0.3612(4) 0.6300(3) -0.0396(2) 0.0289(9) Uani 1 1 d . . .
C32 C 0.4671(7) 0.7698(7) -0.2179(5) 0.054(2) Uani 1 1 d . . .
H32 H 0.4810 0.7534 -0.2656 0.065 Uiso 1 1 calc R . .
C33 C 0.4829(9) 0.8683(7) -0.1834(6) 0.067(3) Uani 1 1 d . . .
H33 H 0.5084 0.9245 -0.2070 0.080 Uiso 1 1 calc R . .
C34 C 0.4589(4) 0.8863(3) -0.1064(2) 0.0107(8) Uiso 1 1 d . . .
H34 H 0.4644 0.9473 -0.0740 0.013 Uiso 1 1 calc R . .
C35 C 0.4211(6) 0.7663(5) -0.0986(4) 0.0334(14) Uani 1 1 d . . .
C36 C 0.3896(6) 0.7262(5) -0.0345(4) 0.0324(14) Uani 1 1 d . . .
C37 C 0.3901(7) 0.7917(5) 0.0297(4) 0.0419(17) Uani 1 1 d . . .
H37 H 0.4071 0.8639 0.0303 0.050 Uiso 1 1 calc R . .
C38 C 0.3670(6) 0.7540(5) 0.0908(4) 0.0364(15) Uani 1 1 d . . .
C39 C 0.3745(8) 0.8316(6) 0.1571(5) 0.0492(19) Uani 1 1 d . . .
S14 S 0.4223(3) 0.6841(2) -0.16997(16) 0.0747(7) Uani 1 1 d . . .
F4 F 0.3175(7) 0.7946(4) 0.2066(3) 0.102(3) Uani 1 1 d . . .
F5 F 0.4828(5) 0.8596(5) 0.1854(3) 0.089(2) Uani 1 1 d . . .
F6 F 0.3323(7) 0.9177(4) 0.1454(3) 0.093(2) Uani 1 1 d . . .
C40 C -0.042(5) -0.048(3) -0.2941(18) 0.33(4) Uani 0.690(3) 1 d P B 3
H40A H -0.0695 -0.0321 -0.3414 0.401 Uiso 0.690(3) 1 calc PR B 3
H40B H -0.0467 -0.1229 -0.2942 0.401 Uiso 0.690(3) 1 calc PR B 3
Cl2 Cl -0.1048(10) 0.0037(7) -0.2368(4) 0.188(4) Uani 0.690(3) 1 d P B 3
Cl1 Cl 0.1307(13) 0.0333(7) -0.2540(5) 0.226(6) Uani 0.690(3) 1 d P B 3

loop_
_atom_site_aniso_label
_atom_site_aniso_U_11
_atom_site_aniso_U_22
_atom_site_aniso_U_33
_atom_site_aniso_U_23
_atom_site_aniso_U_13
_atom_site_aniso_U_12
Yb1 0.01841(14) 0.02355(14) 0.02916(15) 0.00462(9) 0.00178(9) -0.00005(9)
O1 0.022(2) 0.029(2) 0.038(2) 0.0040(18) 0.0071(17) 0.0036(17)
N1 0.017(2) 0.030(3) 0.040(3) -0.002(2) 0.002(2) 0.001(2)
C1 0.022(3) 0.037(4) 0.046(4) 0.000(3) 0.008(3) 0.000(3)
C2 0.035(4) 0.050(4) 0.050(4) -0.006(3) 0.009(3) 0.002(3)
C3 0.031(4) 0.048(4) 0.061(5) -0.004(4) 0.017(3) 0.006(3)
C4 0.023(3) 0.038(4) 0.077(6) 0.010(4) 0.015(3) 0.008(3)
C5 0.016(3) 0.033(3) 0.047(4) 0.006(3) 0.004(2) 0.000(2)
N2 0.028(3) 0.027(3) 0.049(3) 0.009(2) 0.005(2) 0.003(2)
O8 0.050(3) 0.041(3) 0.068(4) 0.019(3) 0.010(3) 0.009(2)
C6 0.031(3) 0.027(3) 0.048(4) 0.011(3) 0.003(3) -0.001(3)
C7 0.026(3) 0.035(3) 0.053(4) 0.022(3) -0.005(3) -0.004(3)
C8 0.047(4) 0.034(4) 0.043(4) 0.019(3) -0.008(3) 0.001(3)
C9 0.047(4) 0.053(5) 0.044(4) 0.022(4) -0.004(3) 0.009(4)
C10 0.054(5) 0.058(5) 0.051(5) 0.015(4) 0.000(4) 0.009(4)
C11 0.055(6) 0.120(10) 0.064(6) 0.041(7) 0.011(5) 0.003(6)
C12 0.45(5) 0.118(17) 0.27(3) 0.000(19) 0.19(3) -0.11(2)
C13 0.068(7) 0.151(12) 0.053(6) 0.039(7) 0.012(5) 0.040(8)
C14 0.17(2) 0.42(4) 0.161(18) 0.17(2) 0.089(15) 0.19(2)
S1 0.0843(16) 0.0426(11) 0.0371(10) 0.0099(8) -0.0061(10) 0.0088(10)
S2 0.0535(12) 0.0451(11) 0.0602(12) 0.0294(9) 0.0081(9) 0.0092(9)
S3 0.105(2) 0.104(2) 0.0511(14) 0.0162(14) 0.0103(14) 0.0451(19)
S4 0.0669(15) 0.0678(15) 0.0624(14) 0.0313(12) 0.0184(11) 0.0028(12)
S5 0.129(3) 0.302(7) 0.089(2) 0.106(4) 0.061(2) 0.127(4)
S6 0.104(3) 0.175(4) 0.127(3) 0.088(3) 0.036(3) -0.021(3)
O2 0.0145(19) 0.031(2) 0.032(2) 0.0008(17) 0.0008(16) -0.0016(16)
O3 0.019(2) 0.032(2) 0.033(2) 0.0034(18) 0.0009(17) 0.0003(17)
C15 0.022(3) 0.023(3) 0.031(3) 0.005(2) 0.001(2) -0.001(2)
C16 0.027(3) 0.027(3) 0.031(3) 0.006(2) 0.001(2) 0.000(2)
C17 0.029(3) 0.056(4) 0.028(3) -0.002(3) 0.001(3) 0.002(3)
C18 0.072(6) 0.093(7) 0.027(4) 0.013(4) -0.010(4) -0.035(5)
C19 0.032(5) 0.050(6) 0.029(5) -0.001(4) 0.003(4) 0.001(4)
C20 0.041(6) 0.070(8) 0.034(6) 0.013(5) -0.005(5) -0.005(5)
C21 0.114(14) 0.093(12) 0.057(9) 0.027(8) 0.022(9) 0.036(11)
C22 0.043(6) 0.056(7) 0.031(5) 0.001(5) -0.001(4) -0.006(5)
C23 0.065(10) 0.136(16) 0.054(9) 0.003(9) 0.007(7) 0.023(10)
S7 0.0360(9) 0.0459(10) 0.0361(9) 0.0051(7) -0.0061(7) -0.0093(7)
S8 0.0475(11) 0.0787(15) 0.0305(9) -0.0062(9) 0.0019(8) 0.0036(10)
S9 0.0345(13) 0.0639(18) 0.0259(12) 0.0046(11) 0.0011(10) -0.0035(12)
S10 0.0427(16) 0.088(2) 0.0252(12) 0.0003(13) 0.0041(11) 0.0003(15)
S11 0.0413(16) 0.096(3) 0.0465(17) 0.0141(17) -0.0056(13) 0.0066(16)
S12 0.062(2) 0.106(3) 0.0341(15) 0.0246(17) -0.0071(14) -0.013(2)
C19M 0.067(18) 0.051(15) 0.029(12) 0.008(10) 0.003(11) 0.005(13)
C20M 0.065(19) 0.051(16) 0.052(16) -0.012(12) 0.018(14) -0.011(13)
C22M 0.08(2) 0.09(2) 0.047(16) -0.033(15) 0.001(15) 0.036(19)
C23M 0.21(6) 0.10(3) 0.13(4) 0.07(3) -0.11(4) -0.12(4)
S10M 0.071(5) 0.076(5) 0.039(4) -0.009(3) 0.015(3) -0.015(4)
S9M 0.064(5) 0.061(4) 0.045(4) -0.007(3) 0.007(3) -0.017(3)
S11M 0.061(5) 0.055(4) 0.057(4) -0.014(3) -0.002(4) -0.007(4)
S12M 0.077(5) 0.063(5) 0.039(3) -0.007(3) 0.001(3) 0.004(4)
O4 0.031(2) 0.028(2) 0.039(3) 0.0083(19) 0.0021(19) -0.0004(18)
O5 0.033(2) 0.032(2) 0.032(2) 0.0091(18) 0.0023(18) -0.0004(19)
C24 0.090(9) 0.041(5) 0.128(11) -0.031(6) -0.033(8) 0.020(5)
C25 0.076(8) 0.042(5) 0.120(10) 0.007(6) 0.019(7) -0.009(5)
C26 0.039(4) 0.026(3) 0.076(6) 0.015(3) 0.006(4) -0.006(3)
C27 0.029(4) 0.031(3) 0.065(5) 0.008(3) -0.007(3) 0.002(3)
C28 0.023(3) 0.031(3) 0.051(4) 0.011(3) -0.004(3) -0.001(3)
C29 0.034(4) 0.037(4) 0.052(4) 0.020(3) 0.005(3) -0.003(3)
C30 0.027(3) 0.049(4) 0.035(4) 0.013(3) 0.002(3) -0.003(3)
C31 0.055(5) 0.068(6) 0.042(4) 0.025(4) 0.013(4) -0.006(4)
S13 0.0624(14) 0.0408(11) 0.0691(14) -0.0021(10) -0.0023(11) 0.0047(10)
F1 0.117(5) 0.079(4) 0.052(3) 0.030(3) 0.022(3) -0.011(4)
F3 0.086(4) 0.114(5) 0.059(3) 0.028(3) 0.039(3) 0.040(4)
F2 0.076(4) 0.113(5) 0.034(3) 0.017(3) 0.001(2) -0.021(3)
O6 0.027(2) 0.027(2) 0.037(2) 0.0011(18) 0.0063(18) -0.0020(17)
O7 0.026(2) 0.024(2) 0.036(2) 0.0054(17) 0.0027(17) -0.0020(17)
C32 0.046(5) 0.064(5) 0.053(5) 0.021(4) 0.004(4) -0.009(4)
C33 0.066(6) 0.051(5) 0.085(7) 0.032(5) -0.003(5) -0.004(4)
C35 0.025(3) 0.028(3) 0.047(4) 0.013(3) 0.001(3) -0.003(2)
C36 0.023(3) 0.024(3) 0.050(4) 0.011(3) 0.004(3) 0.001(2)
C37 0.045(4) 0.022(3) 0.058(5) 0.005(3) 0.009(3) -0.003(3)
C38 0.030(3) 0.028(3) 0.048(4) 0.000(3) 0.003(3) -0.003(3)
C39 0.053(5) 0.035(4) 0.057(5) -0.004(3) 0.014(4) -0.002(3)
S14 0.0653(16) 0.0865(19) 0.0746(17) 0.0285(14) 0.0039(13) 0.0043(14)
F4 0.158(7) 0.058(3) 0.082(4) -0.027(3) 0.065(4) -0.024(4)
F5 0.071(4) 0.099(5) 0.076(4) -0.043(3) -0.010(3) -0.003(3)
F6 0.146(6) 0.054(3) 0.076(4) -0.019(3) -0.003(4) 0.046(4)
C40 0.65(11) 0.25(5) 0.12(3) -0.03(3) -0.07(4) 0.32(6)
Cl2 0.229(10) 0.189(8) 0.124(6) -0.051(5) 0.055(6) -0.020(7)
Cl1 0.401(18) 0.119(6) 0.148(7) 0.009(5) -0.063(9) 0.077(8)

loop_
_atom_type_symbol
_atom_type_description
_atom_type_scat_dispersion_real
_atom_type_scat_dispersion_imag
_atom_type_scat_source
C C 0.0033 0.0016 'International Tables Vol C Tables 4.2.6.8 and 6.1.1.4'
H H 0.0000 0.0000 'International Tables Vol C Tables 4.2.6.8 and 6.1.1.4'
N N 0.0061 0.0033 'International Tables Vol C Tables 4.2.6.8 and 6.1.1.4'
O O 0.0106 0.0060 'International Tables Vol C Tables 4.2.6.8 and 6.1.1.4'
F F 0.0171 0.0103 'International Tables Vol C Tables 4.2.6.8 and 6.1.1.4'
S S 0.1246 0.1234 'International Tables Vol C Tables 4.2.6.8 and 6.1.1.4'
Yb Yb -0.3850 5.5486 'International Tables Vol C Tables 4.2.6.8 and 6.1.1.4'
Cl Cl 0.1484 0.1585 'International Tables Vol C Tables 4.2.6.8 and 6.1.1.4'

loop_
_geom_angle_atom_site_label_1
_geom_angle_atom_site_label_2
_geom_angle_atom_site_label_3
_geom_angle
_geom_angle_site_symmetry_1
_geom_angle_site_symmetry_3
O2 Yb1 O7 88.33(15) 2_665 .
O2 Yb1 O1 160.70(15) 2_665 .
O7 Yb1 O1 88.80(15) . .
O2 Yb1 O4 98.37(15) 2_665 .
O7 Yb1 O4 139.53(16) . .
O1 Yb1 O4 96.17(16) . .
O2 Yb1 O6 80.46(15) 2_665 .
O7 Yb1 O6 73.53(16) . .
O1 Yb1 O6 80.43(15) . .
O4 Yb1 O6 146.92(17) . .
O2 Yb1 O5 89.42(16) 2_665 .
O7 Yb1 O5 147.17(16) . .
O1 Yb1 O5 82.73(16) . .
O4 Yb1 O5 73.14(16) . .
O6 Yb1 O5 73.80(16) . .
O2 Yb1 O3 123.76(14) 2_665 .
O7 Yb1 O3 72.51(15) . .
O1 Yb1 O3 73.23(15) . .
O4 Yb1 O3 70.68(15) . .
O6 Yb1 O3 136.96(15) . .
O5 Yb1 O3 133.47(15) . .
O2 Yb1 O2 70.51(16) 2_665 .
O7 Yb1 O2 70.14(15) . .
O1 Yb1 O2 125.99(14) . .
O4 Yb1 O2 74.68(15) . .
O6 Yb1 O2 133.46(14) . .
O5 Yb1 O2 138.76(15) . .
O3 Yb1 O2 53.28(13) . .
O2 Yb1 C15 97.73(16) 2_665 .
O7 Yb1 C15 68.97(16) . .
O1 Yb1 C15 99.03(16) . .
O4 Yb1 C15 70.59(16) . .
O6 Yb1 C15 142.49(16) . .
O5 Yb1 C15 143.66(16) . .
O3 Yb1 C15 26.04(15) . .
O2 Yb1 C15 27.24(15) . .
O2 Yb1 Yb1 37.38(10) 2_665 2_665
O7 Yb1 Yb1 76.37(11) . 2_665
O1 Yb1 Yb1 157.76(11) . 2_665
O4 Yb1 Yb1 85.08(12) . 2_665
O6 Yb1 Yb1 110.30(11) . 2_665
O5 Yb1 Yb1 118.58(11) . 2_665
O3 Yb1 Yb1 86.39(10) . 2_665
O2 Yb1 Yb1 33.12(9) . 2_665
C15 Yb1 Yb1 60.35(12) . 2_665
N1 O1 Yb1 123.8(3) . .
O1 N1 C1 119.9(5) . .
O1 N1 C5 117.4(5) . .
C1 N1 C5 122.7(6) . .
N1 C1 C2 118.9(7) . .
C1 C2 C3 120.2(7) . .
C4 C3 C2 120.7(7) . .
C3 C4 C5 119.0(7) . .
N1 C5 N2 114.0(6) . .
N1 C5 C4 118.4(7) . .
N2 C5 C4 127.6(7) . .
C6 N2 C5 127.2(6) . .
O8 C6 N2 123.2(7) . .
O8 C6 C7 121.1(6) . .
N2 C6 C7 115.7(6) . .
C8 C7 C6 129.1(6) . .
C8 C7 S2 116.3(6) . .
C6 C7 S2 114.6(5) . .
C7 C8 S1 118.9(6) . .
C10 C9 S2 124.0(7) . .
C10 C9 S1 121.7(7) . .
S2 C9 S1 114.3(5) . .
C9 C10 S3 123.6(7) . .
C9 C10 S4 122.3(7) . .
S3 C10 S4 114.0(5) . .
C13 C11 S6 124.4(10) . .
C13 C11 S4 118.1(9) . .
S6 C11 S4 117.1(8) . .
C11 C13 S5 125.9(11) . .
C11 C13 S3 117.3(9) . .
S5 C13 S3 116.4(9) . .
C8 S1 C9 93.5(4) . .
C9 S2 C7 93.6(4) . .
C10 S3 C13 94.4(6) . .
C10 S4 C11 93.5(5) . .
C13 S5 C14 101.8(7) . .
C11 S6 C12 102.4(8) . .
C15 O2 Yb1 160.1(4) . 2_665
C15 O2 Yb1 90.3(3) . .
Yb1 O2 Yb1 109.49(16) 2_665 .
C15 O3 Yb1 95.9(3) . .
O3 C15 O2 120.6(5) . .
O3 C15 C16 119.2(5) . .
O2 C15 C16 120.2(5) . .
O3 C15 Yb1 58.1(3) . .
O2 C15 Yb1 62.5(3) . .
C16 C15 Yb1 177.3(4) . .
C17 C16 C15 127.1(6) . .
C17 C16 S7 117.5(5) . .
C15 C16 S7 115.1(4) . .
C16 C17 S8 117.9(5) . .
C19 C18 C19M 55.0(11) . .
C19 C18 S7 116.6(8) . .
C19M C18 S7 127.5(11) . .
C19 C18 S8 126.4(7) . .
C19M C18 S8 101.7(12) . .
S7 C18 S8 115.0(4) . .
C18 C19 S10 123.0(8) . .
C18 C19 S9 123.5(8) . .
S10 C19 S9 113.3(5) . .
C22 C20 S12 124.6(9) . .
C22 C20 S10 117.7(9) . .
S12 C20 S10 116.9(7) . .
C20 C22 S11 124.0(9) . .
C20 C22 S9 115.6(9) . .
S11 C22 S9 119.5(7) . .
C18 S7 C16 94.2(4) . .
C17 S8 C18 94.5(4) . .
C19 S9 C22 94.9(5) . .
C19 S10 C20 93.2(5) . .
C22 S11 C23 103.1(6) . .
C21 S12 C20 104.0(7) . .
C18 C19M S9M 113.7(16) . .
C18 C19M S10M 128.1(18) . .
S9M C19M S10M 116.1(15) . .
C22M C20M S12M 125(2) . .
C22M C20M S10M 116.6(19) . .
S12M C20M S10M 118.0(17) . .
C22M C20M C23M 57.5(15) . 2_554
S12M C20M C23M 67.2(11) . 2_554
S10M C20M C23M 170(2) . 2_554
C20M C22M C23M 76.1(18) . 2_554
C20M C22M S11M 124.5(16) . .
C23M C22M S11M 48.7(11) 2_554 .
C20M C22M S9M 117.9(16) . .
C23M C22M S9M 165(2) 2_554 .
S11M C22M S9M 117.6(12) . .
C20M C22M S11M 93.9(17) . 2_554
C23M C22M S11M 46.4(11) 2_554 2_554
S11M C22M S11M 46.4(6) . 2_554
S9M C22M S11M 131.5(11) . 2_554
C19M S10M C20M 95.0(13) . .
C19M S9M C22M 93.9(11) . .
C23M S11M C23M 117.1(11) 2_554 .
C23M S11M S11M 60.0(10) 2_554 2_554
C23M S11M S11M 57.1(10) . 2_554
C23M S11M C22M 59.0(11) 2_554 .
C23M S11M C22M 101.9(11) . .
S11M S11M C22M 73.4(9) 2_554 .
C23M S11M C22M 95.1(10) 2_554 2_554
C23M S11M C22M 53.3(11) . 2_554
S11M S11M C22M 60.1(8) 2_554 2_554
C22M S11M C22M 133.6(6) . 2_554
C20M S12M C23M 57.4(11) . 2_554
C20M S12M C21M 120.6(12) . .
C23M S12M C21M 145.8(6) 2_554 .
C28 O4 Yb1 135.4(5) . .
C30 O5 Yb1 131.5(4) . .
C25 C24 S13 112.4(8) . .
C26 C25 C24 113.5(9) . .
C25 C26 C27 113.4(9) . .
C26 C27 C28 131.1(8) . .
C26 C27 S13 109.4(6) . .
C28 C27 S13 119.2(6) . .
O4 C28 C29 122.7(6) . .
O4 C28 C27 118.2(7) . .
C29 C28 C27 119.1(6) . .
C30 C29 C28 120.4(6) . .
O5 C30 C29 130.4(7) . .
O5 C30 C31 111.9(6) . .
C29 C30 C31 117.7(7) . .
F1 C31 F2 107.3(7) . .
F1 C31 F3 107.6(7) . .
F2 C31 F3 106.6(8) . .
F1 C31 C30 113.9(8) . .
F2 C31 C30 110.9(6) . .
F3 C31 C30 110.1(7) . .
C27 S13 C24 91.3(6) . .
C38 O6 Yb1 133.4(4) . .
C36 O7 Yb1 138.0(4) . .
C33 C32 S14 113.8(8) . .
C32 C33 C34 119.0(7) . .
C33 C34 C35 96.5(5) . .
C36 C35 C34 126.1(6) . .
C36 C35 S14 118.4(5) . .
C34 C35 S14 115.5(4) . .
O7 C36 C37 121.9(6) . .
O7 C36 C35 116.3(6) . .
C37 C36 C35 121.8(6) . .
C38 C37 C36 122.0(6) . .
O6 C38 C37 128.6(6) . .
O6 C38 C39 114.0(6) . .
C37 C38 C39 117.4(6) . .
F5 C39 F4 105.8(8) . .
F5 C39 F6 105.8(7) . .
F4 C39 F6 107.1(7) . .
F5 C39 C38 112.1(7) . .
F4 C39 C38 112.6(6) . .
F6 C39 C38 113.0(7) . .
C32 S14 C35 95.3(4) . .
Cl2 C40 Cl1 95(2) . .

loop_
_geom_bond_atom_site_label_1
_geom_bond_atom_site_label_2
_geom_bond_distance
_geom_bond_site_symmetry_2
Yb1 O2 2.256(4) 2_665
Yb1 O7 2.266(4) .
Yb1 O1 2.268(4) .
Yb1 O4 2.272(4) .
Yb1 O6 2.274(4) .
Yb1 O5 2.277(4) .
Yb1 O3 2.411(4) .
Yb1 O2 2.506(4) .
Yb1 C15 2.826(6) .
Yb1 Yb1 3.8913(5) 2_665
O1 N1 1.338(6) .
N1 C1 1.349(9) .
N1 C5 1.363(8) .
C1 C2 1.368(10) .
C2 C3 1.387(12) .
C3 C4 1.352(11) .
C4 C5 1.415(9) .
C5 N2 1.376(9) .
N2 C6 1.354(9) .
O8 C6 1.234(8) .
C6 C7 1.440(11) .
C7 C8 1.340(10) .
C7 S2 1.773(7) .
C8 S1 1.728(8) .
C9 C10 1.319(12) .
C9 S2 1.747(9) .
C9 S1 1.779(8) .
C10 S3 1.753(10) .
C10 S4 1.760(9) .
C11 C13 1.303(17) .
C11 S6 1.748(12) .
C11 S4 1.774(11) .
C12 S6 1.77(2) .
C13 S5 1.740(12) .
C13 S3 1.763(14) .
C14 S5 1.814(17) .
O2 C15 1.293(7) .
O2 Yb1 2.256(4) 2_665
O3 C15 1.247(7) .
C15 C16 1.474(8) .
C16 C17 1.337(9) .
C16 S7 1.758(6) .
C17 S8 1.721(7) .
C18 C19 1.363(13) .
C18 C19M 1.59(3) .
C18 S7 1.730(9) .
C18 S8 1.773(10) .
C19 S10 1.752(10) .
C19 S9 1.757(10) .
C20 C22 1.344(16) .
C20 S12 1.752(11) .
C20 S10 1.780(12) .
C21 S12 1.743(18) .
C22 S11 1.718(12) .
C22 S9 1.757(11) .
C23 S11 1.832(15) .
C19M S9M 1.74(3) .
C19M S10M 1.75(3) .
C20M C22M 1.33(3) .
C20M S12M 1.74(3) .
C20M S10M 1.77(3) .
C20M C23M 1.78(3) 2_554
C21M S12M 2.09(2) .
C22M C23M 1.54(3) 2_554
C22M S11M 1.72(2) .
C22M S9M 1.791(18) .
C22M S11M 1.90(2) 2_554
C23M S11M 1.39(2) .
S11M C23M 1.35(2) 2_554
S11M S11M 1.434(18) 2_554
S11M C22M 1.90(2) 2_554
S12M C23M 1.95(2) 2_554
O4 C28 1.254(8) .
O5 C30 1.284(8) .
C24 C25 1.364(18) .
C24 S13 1.712(12) .
C25 C26 1.319(14) .
C26 C27 1.443(10) .
C27 C28 1.452(10) .
C27 S13 1.699(9) .
C28 C29 1.438(11) .
C29 C30 1.333(10) .
C30 C31 1.544(10) .
C31 F1 1.311(10) .
C31 F2 1.334(10) .
C31 F3 1.346(11) .
O6 C38 1.273(8) .
O7 C36 1.265(7) .
C32 C33 1.369(13) .
C32 S14 1.617(9) .
C33 C34 1.529(12) .
C34 C35 1.625(8) .
C35 C36 1.462(10) .
C35 S14 1.646(8) .
C36 C37 1.418(10) .
C37 C38 1.370(11) .
C38 C39 1.526(10) .
C39 F5 1.308(10) .
C39 F4 1.317(10) .
C39 F6 1.326(10) .
C40 Cl2 1.51(4) .
C40 Cl1 2.17(6) .
